data_4030440
loop_
_publ_author_name
'Schmidt, R.E.'
'Pebler, J.'
'Babel, D.'

_publ_section_title
;
 Structures of cesium containing fluorides, X : crystal structure
 refinements of the ternary fluorides Cs4M3F10 (M = Mg, Co, Ni, Zn= and
 magnetism of Cs4Ni3F10
;
_journal_name_full 'European Journal of Solid State and Inorganic Chemistry'
_journal_page_first 679
_journal_page_last 690
_journal_volume 29
_journal_year 1992
_chemical_formula_sum 'Cs4 F10 Ni3'
_chemical_formula_weight 897.71
_space_group_IT_number 64
_symmetry_cell_setting orthorhombic
_symmetry_Int_Tables_number 64
_symmetry_space_group_name_Hall '-C 2ac 2'
_symmetry_space_group_name_H-M 'C m c a'
_cell_angle_alpha 90
_cell_angle_beta 90
_cell_angle_gamma 90
_cell_formula_units_Z 4
_cell_length_a 6.158(1)
_cell_length_b 14.514(1)
_cell_length_c 13.736(1)
_cell_volume 1227.7(2)
_diffrn_ambient_temperature 293
_diffrn_radiation_probe x-ray
_diffrn_radiation_type MoK\a
_diffrn_radiation_wavelength 0.71069
_exptl_absorpt_coefficient_mu 15.52
_exptl_crystal_density_diffrn 4.857
_exptl_crystal_density_meas 4.87
_exptl_crystal_F_000 1576
_refine_ls_number_reflns 1302
_refine_ls_R_factor_gt 0.030
_refine_ls_wR_factor_gt 0.027
_cod_data_source_file EJSSIC-1992-29-679-690-2.cif
_cod_data_source_block Cs4Ni3F10
_cod_original_cell_volume 1227.7
_cod_original_sg_symbol_Hall '-C 2bc 2'
_cod_database_code 4030440

loop_
_symmetry_equiv_pos_site_id
_symmetry_equiv_pos_as_xyz
1 x,y,z
2 -x,1/2-y,1/2+z
3 x,-y,-z
4 -x,1/2+y,1/2-z
5 -x,-y,-z
6 x,1/2+y,1/2-z
7 -x,y,z
8 x,1/2-y,1/2+z
9 1/2+x,1/2+y,z
10 1/2-x,-y,1/2+z
11 1/2+x,1/2-y,-z
12 1/2-x,y,1/2-z
13 1/2-x,1/2-y,-z
14 1/2+x,y,1/2-z
15 1/2-x,1/2+y,z
16 1/2+x,-y,1/2+z

loop_
_atom_site_aniso_label
_atom_site_aniso_U_11
_atom_site_aniso_U_22
_atom_site_aniso_U_33
_atom_site_aniso_U_23
_atom_site_aniso_U_13
_atom_site_aniso_U_12
Ni1 0.0096(3) 0.0102(3) 0.0081(3) 0.0010(2) 0.0000 0.0000
Ni2 0.0086(2) 0.0095(2) 0.0077(2) 0.0001(2) 0.0000 0.0000
F1 0.0140(13) 0.0224(13) 0.0151(11) 0.0000 0.0072(10) 0.0000
F2 0.0233(16) 0.0107(12) 0.035(2) -0.0009(11) 0.0000 0.0000
F3 0.0177(12) 0.0136(11) 0.0115(11) -0.0003(9) 0.0000 0.0000
F4 0.0123(8) 0.0158(8) 0.0142(8) 0.0012(6) -0.0012(6) -0.0029(7)
Cs1 0.0124(1) 0.0147(1) 0.0136(1) 0.0008(1) 0.0000 0.0000
Cs2 0.0148(1) 0.0142(1) 0.0249(2) -0.0022(1) 0.0000 0.0000

loop_
_atom_site_label
_atom_site_type_symbol
_atom_site_thermal_displace_type
_atom_site_fract_x
_atom_site_fract_y
_atom_site_fract_z
_atom_site_occupancy
_atom_site_U_iso_or_equiv
Ni1 Ni Uani 0.00000 0.00000 0.00000 1.000 0.0093(2)
Ni2 Ni Uani 0.00000 0.88231(4) 0.15474(4) 1.000 0.0086(1)
F1 F Uani 0.25000 0.3868(2) 0.25000 1.000 0.0172(7)
F2 F Uani 0.00000 0.7492(2) 0.1483(3) 1.000 0.0230(9)
F3 F Uani 0.00000 0.0259(2) 0.1438(2) 1.000 0.0143(7)
F4 F Uani 0.2869(4) 0.40190(10) 0.03890(10) 1.000 0.0141(5)
Cs1 Cs Uani 0.00000 0.54773(2) 0.13912(2) 1.000 0.0136(1)
Cs2 Cs Uani 0.00000 0.24510(2) 0.11001(3) 1.000 0.0180(1)

loop_
_atom_type_symbol
_atom_type_description
_atom_type_scat_dispersion_real
_atom_type_scat_dispersion_imag
_atom_type_scat_source
Cs Cs -0.3680 2.1192 ' International Tables Vol C Tables 4.2.6.8 and 6.1.1.4'
F F 0.0171 0.0103 ' International Tables Vol C Tables 4.2.6.8 and 6.1.1.4'
Ni Ni 0.3393 1.1124 ' International Tables Vol C Tables 4.2.6.8 and 6.1.1.4'

loop_
_geom_angle_atom_site_label_1
_geom_angle_atom_site_label_2
_geom_angle_atom_site_label_3
_geom_angle
_geom_angle_site_symmetry_1
_geom_angle_site_symmetry_3
_geom_angle_publ_flag
F3 Ni1 F3 180.00 . 3_555 yes
F3 Ni1 F4 82.60(7) . 9_445 yes
F3 Ni1 F4 97.40(7) . 11_455 yes
F3 Ni1 F4 97.40(7) . 13_555 yes
F3 Ni1 F4 82.60(7) . 15_545 yes
F3 Ni1 F4 97.40(7) 3_555 9_445 yes
F3 Ni1 F4 82.60(7) 3_555 11_455 yes
F3 Ni1 F4 82.60(7) 3_555 13_555 yes
F3 Ni1 F4 97.40(7) 3_555 15_545 yes
F4 Ni1 F4 98.42(8) 9_445 11_455 yes
F4 Ni1 F4 180.00 9_445 13_555 yes
F4 Ni1 F4 81.58(8) 9_445 15_545 yes
F4 Ni1 F4 81.58(8) 11_455 13_555 yes
F4 Ni1 F4 180.00 11_455 15_545 yes
F4 Ni1 F4 98.42(8) 13_555 15_545 yes
F2 Ni2 F3 173.25(15) . 1_565 yes
F1 Ni2 F2 93.54(12) 4_555 . yes
F1 Ni2 F2 93.54(12) 6_555 . yes
F2 Ni2 F4 95.82(10) . 9_455 yes
F2 Ni2 F4 95.82(10) . 15_555 yes
F1 Ni2 F3 90.83(10) 4_555 1_565 yes
F1 Ni2 F3 90.83(10) 6_555 1_565 yes
F3 Ni2 F4 78.98(7) 1_565 9_455 yes
F3 Ni2 F4 78.98(7) 1_565 15_555 yes
F1 Ni2 F1 99.21(2) 4_555 6_555 yes
F1 Ni2 F4 90.59(6) 4_555 9_455 yes
F1 Ni2 F4 166.00(8) 4_555 15_555 yes
F1 Ni2 F4 166.00(8) 6_555 9_455 yes
F1 Ni2 F4 90.59(6) 6_555 15_555 yes
F4 Ni2 F4 78.14(8) 9_455 15_555 yes
Ni2 F1 Ni2 176.31(17) 4_545 9_545 yes
Ni1 F3 Ni2 83.35(11) . 1_545 yes
Ni1 F4 Ni2 83.59(8) 9_555 9_545 yes

loop_
_geom_bond_atom_site_label_1
_geom_bond_atom_site_label_2
_geom_bond_distance
_geom_bond_site_symmetry_2
_geom_bond_publ_flag
Ni1 F3 2.011(3) . yes
Ni1 F3 2.011(3) 3_555 yes
Ni1 F4 2.009(2) 9_445 yes
Ni1 F4 2.009(2) 11_455 yes
Ni1 F4 2.009(2) 13_555 yes
Ni1 F4 2.009(2) 15_545 yes
Ni2 F2 1.934(3) . yes
Ni2 F3 2.090(3) 1_565 yes
Ni2 F1 2.0215(5) 4_555 yes
Ni2 F1 2.0215(5) 6_555 yes
Ni2 F4 2.082(2) 9_455 yes
Ni2 F4 2.082(2) 15_555 yes
